data_1508483
loop_
_publ_author_name
'Ishidzu, Ken-ichi'
'Ashizawa, Minoru'
'Watanabe, Masaki'
'Shirahata, Takashi'
'Misaki, Yohji'

_publ_section_title
;
 Synthesis, Structures and Properties of Molecular Conductors Based on
 Bis-Fused Donors Composed of (Thio)Pyran-4-ylidene-1,3-dithiole and
 Tetraselenafulvalene
;
_journal_issue 3
_journal_name_full Crystals
_journal_page_first 1092
_journal_page_last 1107
_journal_paper_doi 10.3390/cryst2031092
_journal_volume 2
_journal_year 2012
_chemical_formula_sum 'C17 H12.5 Cl0.5 F6 O P S4 Se4'
_chemical_formula_weight 839.54
_chemical_name_systematic
; 
 ? 
;
_space_group_IT_number 2
_symmetry_cell_setting triclinic
_symmetry_space_group_name_Hall '-P 1'
_symmetry_space_group_name_H-M 'P -1'
_atom_sites_solution_hydrogens geom
_atom_sites_solution_primary direct
_atom_sites_solution_secondary difmap
_audit_creation_method SHELXL-97
_cell_angle_alpha 76.666(16)
_cell_angle_beta 89.916(17)
_cell_angle_gamma 89.124(19)
_cell_formula_units_Z 2
_cell_length_a 7.917(3)
_cell_length_b 10.582(3)
_cell_length_c 15.979(5)
_cell_measurement_reflns_used 4058
_cell_measurement_temperature 293
_cell_measurement_theta_max 27.48
_cell_measurement_theta_min 3.22
_cell_volume 1302.4(7)
_computing_cell_refinement CrystalClear
_computing_data_collection 'CrystalClear (Rigaku/MSC Inc., 2006)'
_computing_data_reduction CrystalClear
_computing_molecular_graphics 'CrystalStructure 4.0'
_computing_publication_material 'CrystalStructure 4.0 (Rigaku, 2010)'
_computing_structure_refinement 'SHELXL97 (Sheldrick, 2008)'
_computing_structure_solution SIR97
_diffrn_ambient_temperature 293
_diffrn_detector_area_resol_mean 7.314
_diffrn_measured_fraction_theta_full 0.977
_diffrn_measured_fraction_theta_max 0.977
_diffrn_measurement_device_type 'Rigaku Mercury70'
_diffrn_measurement_method \w
_diffrn_radiation_monochromator graphite
_diffrn_radiation_source 'fine-focus sealed tube'
_diffrn_radiation_type MoK\a
_diffrn_radiation_wavelength 0.71070
_diffrn_reflns_av_R_equivalents 0.0668
_diffrn_reflns_av_sigmaI/netI 0.0821
_diffrn_reflns_limit_h_max 10
_diffrn_reflns_limit_h_min -8
_diffrn_reflns_limit_k_max 13
_diffrn_reflns_limit_k_min -11
_diffrn_reflns_limit_l_max 20
_diffrn_reflns_limit_l_min -20
_diffrn_reflns_number 13884
_diffrn_reflns_theta_full 27.48
_diffrn_reflns_theta_max 27.48
_diffrn_reflns_theta_min 3.22
_exptl_absorpt_coefficient_mu 6.121
_exptl_absorpt_correction_T_max 0.294
_exptl_absorpt_correction_T_min 0.206
_exptl_absorpt_correction_type multi-scan
_exptl_absorpt_process_details
;
'REQAB (Rigaku, 1998)'
;
_exptl_crystal_colour Black
_exptl_crystal_density_diffrn 2.141
_exptl_crystal_density_method 'not measured'
_exptl_crystal_description Plate
_exptl_crystal_F_000 800
_exptl_crystal_size_max 0.20
_exptl_crystal_size_mid 0.10
_exptl_crystal_size_min 0.01
_refine_diff_density_max 2.521
_refine_diff_density_min -0.862
_refine_diff_density_rms 0.209
_refine_ls_extinction_method none
_refine_ls_goodness_of_fit_ref 0.964
_refine_ls_hydrogen_treatment constr
_refine_ls_matrix_type full
_refine_ls_number_parameters 382
_refine_ls_number_reflns 5841
_refine_ls_number_restraints 181
_refine_ls_restrained_S_all 1.000
_refine_ls_R_factor_all 0.1280
_refine_ls_R_factor_gt 0.0786
_refine_ls_shift/su_max 0.000
_refine_ls_shift/su_mean 0.000
_refine_ls_structure_factor_coef Fsqd
_refine_ls_weighting_details 'calc w=1/[\s^2^(Fo^2^)+(0.1680P)^2^+0.0000P] where P=(Fo^2^+2Fc^2^)/3'
_refine_ls_weighting_scheme calc
_refine_ls_wR_factor_gt 0.2454
_refine_ls_wR_factor_ref 0.2846
_reflns_number_gt 2799
_reflns_number_total 5841
_reflns_threshold_expression >2sigma(I)
_cod_data_source_file rev_misaki_crystals-02-01092-s001_DC217.cif
_cod_data_source_block TM-PDS-STP_PF6_PhCl_chateigner_1508483
_cod_original_cell_volume 1302.5(7)
_cod_original_formula_sum 'C17 H12.50 Cl0.50 F6 O P S4 Se4'
_cod_database_code 1508483

loop_
_symmetry_equiv_pos_as_xyz
'x, y, z'
'-x, -y, -z'

loop_
_atom_site_label
_atom_site_type_symbol
_atom_site_fract_x
_atom_site_fract_y
_atom_site_fract_z
_atom_site_U_iso_or_equiv
_atom_site_adp_type
_atom_site_occupancy
_atom_site_symmetry_multiplicity
_atom_site_calc_flag
_atom_site_refinement_flags
_atom_site_disorder_assembly
_atom_site_disorder_group
Se1 Se 0.76306(12) 0.35319(9) 0.50232(6) 0.0510(3) Uani 1 1 d . . .
Se2 Se 0.74856(12) 0.66245(9) 0.48759(6) 0.0522(3) Uani 1 1 d . . .
Se3 Se 0.93267(13) 0.40125(10) 0.30755(6) 0.0579(4) Uani 1 1 d . . .
Se4 Se 0.92225(14) 0.70755(10) 0.28803(6) 0.0607(4) Uani 1 1 d . . .
S1 S 0.5819(3) 0.3199(2) 0.68197(15) 0.0480(6) Uani 1 1 d . . .
S2 S 0.5685(3) 0.6018(2) 0.66922(15) 0.0480(6) Uani 1 1 d . . .
S3 S 1.1144(5) 0.4427(4) 0.1276(2) 0.0976(12) Uani 1 1 d . . .
S4 S 1.0919(6) 0.7422(4) 0.1046(2) 0.1079(13) Uani 1 1 d . . .
O1 O 0.3121(9) 0.3730(7) 0.9745(5) 0.074(2) Uani 1 1 d . . .
C1 C 0.3576(13) 0.2762(9) 0.9370(6) 0.060(2) Uani 1 1 d . . .
H1 H 0.3409 0.1912 0.9674 0.072 Uiso 1 1 calc R . .
C2 C 0.3440(12) 0.5007(10) 0.9293(6) 0.056(2) Uani 1 1 d . . .
H2 H 0.3164 0.5688 0.9549 0.068 Uiso 1 1 calc R . .
C3 C 0.4241(12) 0.2950(9) 0.8600(6) 0.055(2) Uani 1 1 d . . .
H3 H 0.4496 0.2241 0.8369 0.066 Uiso 1 1 calc R . .
C4 C 0.4105(11) 0.5269(9) 0.8533(5) 0.049(2) Uani 1 1 d . . .
H4 H 0.4283 0.6129 0.8253 0.059 Uiso 1 1 calc R . .
C5 C 0.4577(11) 0.4231(9) 0.8112(6) 0.050(2) Uani 1 1 d . . .
C6 C 0.5300(11) 0.4463(8) 0.7295(5) 0.048(2) Uani 1 1 d . . .
C7 C 0.6685(11) 0.4186(9) 0.5906(6) 0.050(2) Uani 1 1 d . . .
C8 C 0.6608(11) 0.5482(8) 0.5853(5) 0.048(2) Uani 1 1 d . . .
C9 C 0.8055(11) 0.5228(9) 0.4361(6) 0.053(2) Uani 1 1 d . . .
C10 C 0.8758(11) 0.5403(9) 0.3581(5) 0.052(2) Uani 1 1 d . . .
C11 C 1.0281(12) 0.5074(11) 0.2078(6) 0.061(3) Uani 1 1 d . . .
C12 C 1.0222(13) 0.6384(12) 0.1995(6) 0.070(3) Uani 1 1 d . . .
C13 C 1.096(2) 0.2770(13) 0.1640(10) 0.126(6) Uani 1 1 d . . .
H13A H 1.1163 0.2532 0.2248 0.151 Uiso 1 1 calc R . .
H13B H 1.1768 0.2336 0.1352 0.151 Uiso 1 1 calc R . .
H13C H 0.9839 0.2518 0.1522 0.151 Uiso 1 1 calc R . .
C14 C 1.112(2) 0.8921(14) 0.1311(10) 0.143(7) Uani 1 1 d . . .
H14A H 1.0012 0.9279 0.1371 0.172 Uiso 1 1 calc R . .
H14B H 1.1720 0.9501 0.0864 0.172 Uiso 1 1 calc R . .
H14C H 1.1721 0.8809 0.1843 0.172 Uiso 1 1 calc R . .
P1 P 0.3948(5) 0.9149(3) 0.8440(3) 0.1006(13) Uani 1 1 d D . .
F1 F 0.3410(18) 0.7935(9) 0.9115(7) 0.189(5) Uani 1 1 d D A .
F2 F 0.4497(17) 1.0413(8) 0.7725(7) 0.177(5) Uani 1 1 d . A .
F3A F 0.391(3) 0.8384(11) 0.7716(7) 0.173(13) Uani 0.69(3) 1 d PD A 1
F4A F 0.5794(15) 0.861(2) 0.8696(13) 0.228(13) Uani 0.69(3) 1 d PD A 1
F5A F 0.405(3) 0.9943(12) 0.9155(9) 0.159(11) Uani 0.69(3) 1 d PD A 1
F6A F 0.2114(17) 0.969(2) 0.8242(16) 0.267(16) Uani 0.69(3) 1 d PD A 1
F3B F 0.240(3) 0.857(5) 0.806(3) 0.19(2) Uani 0.31(3) 1 d PDU A 2
F4B F 0.515(3) 0.835(3) 0.795(2) 0.142(19) Uani 0.31(3) 1 d PDU A 2
F5B F 0.551(3) 0.947(4) 0.894(2) 0.138(18) Uani 0.31(3) 1 d PDU A 2
F6B F 0.281(3) 1.004(3) 0.886(2) 0.108(12) Uani 0.31(3) 1 d PDU A 2
Cl1 Cl 0.2945(19) 0.9571(11) 0.6001(7) 0.098(3) Uani 0.25 1 d PDU B 3
Cl2 Cl 0.2881(19) 0.9972(12) 0.3956(7) 0.099(3) Uani 0.25 1 d PDU B 3
C15 C 0.105(3) 0.9787(13) 0.5398(14) 0.160(7) Uani 0.50 1 d PDU . .
H15 H 0.2124 0.9671 0.5639 0.192 Uiso 0.25 1 calc PR B 3
C16 C 0.093(3) 0.996(2) 0.4487(15) 0.159(7) Uani 0.50 1 d PDU B .
H16 H 0.1876 0.9979 0.4139 0.191 Uiso 0.25 1 calc PR C 3
C17 C -0.078(3) 1.010(3) 0.4144(18) 0.172(8) Uani 0.50 1 d PDU . .
H17 H -0.0978 1.0199 0.3559 0.206 Uiso 0.50 1 calc PR B .
C18 C -0.221(3) 1.009(3) 0.476(2) 0.186(9) Uani 0.50 1 d PDU B .
H18 H -0.3300 1.0222 0.4535 0.224 Uiso 0.50 1 calc PR . .
C19 C -0.201(4) 0.989(3) 0.567(2) 0.175(9) Uani 0.50 1 d PDU . .
H19 H -0.2933 0.9840 0.6042 0.210 Uiso 0.50 1 calc PR B .
C20 C -0.034(3) 0.977(3) 0.5975(19) 0.168(8) Uani 0.50 1 d PDU B .
H20 H -0.0131 0.9689 0.6558 0.201 Uiso 0.50 1 calc PR . .

loop_
_atom_site_aniso_label
_atom_site_aniso_U_11
_atom_site_aniso_U_22
_atom_site_aniso_U_33
_atom_site_aniso_U_23
_atom_site_aniso_U_13
_atom_site_aniso_U_12
Se1 0.0594(6) 0.0504(6) 0.0449(6) -0.0149(4) 0.0163(4) -0.0005(4)
Se2 0.0623(7) 0.0490(6) 0.0461(6) -0.0120(4) 0.0172(4) -0.0098(4)
Se3 0.0677(7) 0.0625(7) 0.0455(6) -0.0164(5) 0.0181(5) -0.0022(5)
Se4 0.0720(7) 0.0590(7) 0.0499(6) -0.0100(5) 0.0176(5) -0.0101(5)
S1 0.0574(14) 0.0455(12) 0.0430(12) -0.0144(10) 0.0146(10) -0.0037(10)
S2 0.0566(14) 0.0455(12) 0.0435(12) -0.0137(10) 0.0174(10) -0.0044(10)
S3 0.135(3) 0.098(2) 0.0675(19) -0.0354(19) 0.057(2) -0.011(2)
S4 0.153(3) 0.096(3) 0.068(2) -0.0041(19) 0.059(2) -0.035(2)
O1 0.093(5) 0.075(5) 0.056(4) -0.018(4) 0.028(4) -0.003(4)
C1 0.080(7) 0.053(6) 0.043(5) -0.004(4) 0.020(5) -0.002(5)
C2 0.076(7) 0.053(6) 0.045(5) -0.023(5) 0.003(5) -0.001(5)
C3 0.067(6) 0.046(5) 0.055(6) -0.017(5) 0.009(5) -0.003(4)
C4 0.058(5) 0.051(5) 0.039(5) -0.008(4) 0.006(4) -0.008(4)
C5 0.051(5) 0.053(5) 0.045(5) -0.011(4) 0.007(4) -0.006(4)
C6 0.055(5) 0.049(5) 0.042(5) -0.016(4) 0.011(4) 0.003(4)
C7 0.054(5) 0.050(5) 0.046(5) -0.013(4) 0.006(4) 0.001(4)
C8 0.053(5) 0.050(5) 0.043(5) -0.016(4) 0.020(4) -0.010(4)
C9 0.052(5) 0.064(6) 0.043(5) -0.012(5) 0.012(4) -0.005(4)
C10 0.056(5) 0.061(6) 0.037(5) -0.009(4) 0.008(4) -0.008(4)
C11 0.064(6) 0.080(7) 0.042(5) -0.017(5) 0.020(4) -0.009(5)
C12 0.057(6) 0.108(9) 0.044(6) -0.014(6) 0.019(4) -0.015(6)
C13 0.181(15) 0.099(11) 0.112(12) -0.051(10) 0.071(10) -0.018(10)
C14 0.174(16) 0.106(12) 0.119(14) 0.036(10) 0.049(12) -0.008(11)
P1 0.123(3) 0.0528(19) 0.126(3) -0.021(2) 0.019(3) -0.0105(19)
F1 0.317(16) 0.096(7) 0.158(10) -0.029(7) 0.069(10) -0.067(8)
F2 0.306(14) 0.076(6) 0.146(9) -0.018(6) 0.039(9) -0.068(7)
F3A 0.33(4) 0.054(8) 0.145(14) -0.038(8) -0.047(19) -0.020(14)
F4A 0.194(19) 0.33(3) 0.150(18) -0.05(2) -0.007(15) 0.13(2)
F5A 0.27(3) 0.090(10) 0.130(13) -0.051(9) 0.037(16) -0.050(14)
F6A 0.135(16) 0.25(3) 0.43(5) -0.12(3) 0.00(2) 0.056(17)
F3B 0.10(3) 0.30(4) 0.19(3) -0.10(3) -0.04(2) -0.10(3)
F4B 0.10(2) 0.11(2) 0.24(4) -0.08(2) 0.03(2) 0.059(17)
F5B 0.08(2) 0.20(4) 0.14(3) -0.04(2) -0.014(18) -0.04(2)
F6B 0.09(2) 0.12(2) 0.14(3) -0.090(19) 0.016(17) -0.027(15)
Cl1 0.192(8) 0.063(6) 0.042(5) -0.019(5) 0.002(5) -0.022(6)
Cl2 0.191(8) 0.066(6) 0.043(5) -0.021(5) -0.005(5) -0.020(6)
C15 0.165(9) 0.169(12) 0.144(8) -0.033(9) 0.019(6) -0.007(10)
C16 0.170(8) 0.168(12) 0.144(8) -0.045(9) -0.020(6) -0.001(10)
C17 0.180(9) 0.165(13) 0.171(10) -0.040(9) -0.002(7) -0.008(10)
C18 0.180(10) 0.185(13) 0.192(11) -0.040(10) -0.001(7) 0.001(10)
C19 0.169(10) 0.171(13) 0.188(11) -0.042(10) 0.021(8) -0.006(10)
C20 0.181(9) 0.162(13) 0.160(10) -0.037(9) 0.017(7) 0.009(10)

loop_
_atom_type_symbol
_atom_type_description
_atom_type_scat_dispersion_real
_atom_type_scat_dispersion_imag
_atom_type_scat_source
C C 0.0033 0.0016 'International Tables Vol C Tables 4.2.6.8 and 6.1.1.4'
H H 0.0000 0.0000 'International Tables Vol C Tables 4.2.6.8 and 6.1.1.4'
O O 0.0106 0.0060 'International Tables Vol C Tables 4.2.6.8 and 6.1.1.4'
S S 0.1246 0.1234 'International Tables Vol C Tables 4.2.6.8 and 6.1.1.4'
Se Se -0.0929 2.2259 'International Tables Vol C Tables 4.2.6.8 and 6.1.1.4'
P P 0.1023 0.0942 'International Tables Vol C Tables 4.2.6.8 and 6.1.1.4'
F F 0.0171 0.0103 'International Tables Vol C Tables 4.2.6.8 and 6.1.1.4'
Cl Cl 0.1484 0.1585 'International Tables Vol C Tables 4.2.6.8 and 6.1.1.4'

loop_
_geom_angle_atom_site_label_1
_geom_angle_atom_site_label_2
_geom_angle_atom_site_label_3
_geom_angle
C7 Se1 C9 91.6(4)
C8 Se2 C9 91.7(4)
C10 Se3 C11 94.8(4)
C12 Se4 C10 93.3(4)
C6 S1 C7 94.8(4)
C8 S2 C6 94.1(4)
C11 S3 C13 104.9(6)
C14 S4 C12 104.4(6)
C1 O1 C2 117.6(7)
C3 C1 O1 123.7(9)
C3 C1 H1 118.2
O1 C1 H1 118.2
C4 C2 O1 122.2(8)
C4 C2 H2 118.9
O1 C2 H2 118.9
C1 C3 C5 120.9(9)
C1 C3 H3 119.6
C5 C3 H3 119.6
C2 C4 C5 120.8(9)
C2 C4 H4 119.6
C5 C4 H4 119.6
C6 C5 C3 122.2(8)
C6 C5 C4 122.9(8)
C3 C5 C4 114.8(8)
C5 C6 S1 121.2(7)
C5 C6 S2 122.5(6)
S1 C6 S2 116.4(5)
C8 C7 S1 116.4(7)
C8 C7 Se1 120.8(7)
S1 C7 Se1 122.7(5)
C7 C8 S2 118.2(7)
C7 C8 Se2 119.3(7)
S2 C8 Se2 122.6(5)
C10 C9 Se1 120.6(8)
C10 C9 Se2 122.9(8)
Se1 C9 Se2 116.5(5)
C9 C10 Se3 122.7(8)
C9 C10 Se4 122.9(8)
Se3 C10 Se4 114.4(4)
C12 C11 S3 120.3(8)
C12 C11 Se3 117.9(7)
S3 C11 Se3 121.7(6)
C11 C12 S4 120.0(8)
C11 C12 Se4 119.5(7)
S4 C12 Se4 120.3(7)
S3 C13 H13A 109.5
S3 C13 H13B 109.5
H13A C13 H13B 109.5
S3 C13 H13C 109.5
H13A C13 H13C 109.5
H13B C13 H13C 109.5
S4 C14 H14A 109.5
S4 C14 H14B 109.5
H14A C14 H14B 109.5
S4 C14 H14C 109.5
H14A C14 H14C 109.5
H14B C14 H14C 109.5
F1 P1 F3B 73(2)
F1 P1 F6A 94.7(9)
F3B P1 F6A 48.9(12)
F1 P1 F3A 91.2(6)
F3B P1 F3A 51.5(10)
F6A P1 F3A 93.0(8)
F1 P1 F6B 91.4(15)
F3B P1 F6B 92.6(9)
F6A P1 F6B 48.0(10)
F3A P1 F6B 141.0(10)
F1 P1 F5B 96.6(15)
F3B P1 F5B 169(2)
F6A P1 F5B 136.9(11)
F3A P1 F5B 128.1(11)
F6B P1 F5B 90.2(9)
F1 P1 F5A 90.4(6)
F3B P1 F5A 130.6(11)
F6A P1 F5A 88.5(8)
F3A P1 F5A 177.7(9)
F6B P1 F5A 40.5(8)
F5B P1 F5A 50.1(9)
F1 P1 F4A 83.7(8)
F3B P1 F4A 132.9(14)
F6A P1 F4A 176.7(10)
F3A P1 F4A 89.9(7)
F6B P1 F4A 129.0(10)
F5B P1 F4A 40.8(10)
F5A P1 F4A 88.6(8)
F1 P1 F4B 93.7(15)
F3B P1 F4B 89.0(9)
F6A P1 F4B 131.4(12)
F3A P1 F4B 39.0(9)
F6B P1 F4B 175(2)
F5B P1 F4B 89.2(9)
F5A P1 F4B 139.3(10)
F4A P1 F4B 51.8(10)
F1 P1 F2 179.4(7)
F3B P1 F2 107(2)
F6A P1 F2 85.0(10)
F3A P1 F2 88.3(7)
F6B P1 F2 88.7(14)
F5B P1 F2 84.0(15)
F5A P1 F2 90.1(7)
F4A P1 F2 96.6(10)
F4B P1 F2 86.1(15)
C16 C15 C20 125.9(17)
C16 C15 Cl1 125.5(17)
C20 C15 Cl1 108.6(17)
C16 C15 H15 117.0
C20 C15 H15 117.0
Cl1 C15 H15 8.4
C15 C16 C17 115.0(15)
C15 C16 Cl2 114.8(16)
C17 C16 Cl2 130.2(18)
C15 C16 H16 122.5
C17 C16 H16 122.5
Cl2 C16 H16 7.7
C16 C17 C18 118.2(18)
C16 C17 H17 120.9
C18 C17 H17 120.9
C19 C18 C17 124(2)
C19 C18 H18 117.9
C17 C18 H18 117.9
C20 C19 C18 116(2)
C20 C19 H19 122.2
C18 C19 H19 122.2
C19 C20 C15 121(2)
C19 C20 H20 119.5
C15 C20 H20 119.5

loop_
_geom_bond_atom_site_label_1
_geom_bond_atom_site_label_2
_geom_bond_distance
Se1 C7 1.860(9)
Se1 C9 1.897(10)
Se2 C8 1.880(9)
Se2 C9 1.898(9)
Se3 C10 1.884(9)
Se3 C11 1.889(10)
Se4 C12 1.903(10)
Se4 C10 1.904(9)
S1 C6 1.728(8)
S1 C7 1.735(10)
S2 C8 1.729(8)
S2 C6 1.736(9)
S3 C11 1.723(9)
S3 C13 1.724(14)
S4 C14 1.742(16)
S4 C12 1.749(11)
O1 C1 1.345(11)
O1 C2 1.404(12)
C1 C3 1.311(12)
C1 H1 0.9300
C2 C4 1.294(13)
C2 H2 0.9300
C3 C5 1.428(13)
C3 H3 0.9300
C4 C5 1.458(12)
C4 H4 0.9300
C5 C6 1.395(12)
C7 C8 1.354(13)
C9 C10 1.338(13)
C11 C12 1.362(15)
C13 H13A 0.9600
C13 H13B 0.9600
C13 H13C 0.9600
C14 H14A 0.9600
C14 H14B 0.9600
C14 H14C 0.9600
P1 F1 1.540(9)
P1 F3B 1.557(9)
P1 F6A 1.557(9)
P1 F3A 1.558(8)
P1 F6B 1.558(10)
P1 F5B 1.564(10)
P1 F5A 1.570(8)
P1 F4A 1.581(9)
P1 F4B 1.583(10)
P1 F2 1.610(9)
Cl1 C15 1.768(17)
Cl2 C16 1.760(17)
C15 C16 1.429(17)
C15 C20 1.431(18)
C15 H15 0.9300
C16 C17 1.453(17)
C16 H16 0.9300
C17 C18 1.498(18)
C17 H17 0.9300
C18 C19 1.435(19)
C18 H18 0.9300
C19 C20 1.404(19)
C19 H19 0.9300
C20 H20 0.9300
